data_4515739
loop_
_publ_author_name
'Luo, Yong'
'Teng, Huai-Long'
'Xue, Can'
'Nishiura, Masayoshi'
'Hou, Zhaomin'

_publ_section_title
;
 Yttrium-Catalyzed Regioselective \a-C--H Silylation of Methyl Sulfides
 with Hydrosilanes
;
_journal_issue 9
_journal_name_full 'ACS Catalysis'
_journal_page_first 8027
_journal_paper_doi 10.1021/acscatal.8b02405
_journal_volume 8
_journal_year 2018
_chemical_formula_moiety 'C20 H20 S Si'
_chemical_formula_sum 'C20 H20 S Si'
_chemical_formula_weight 320.51
_space_group_crystal_system monoclinic
_space_group_IT_number 14
_space_group_name_Hall '-P 2yn'
_space_group_name_H-M_alt 'P 1 21/n 1'
_atom_sites_solution_hydrogens mixed
_audit_creation_method SHELXL-2018/1
_cell_angle_alpha 90
_cell_angle_beta 90.465(3)
_cell_angle_gamma 90
_cell_formula_units_Z 4
_cell_length_a 9.7426(9)
_cell_length_b 9.7458(8)
_cell_length_c 18.8180(14)
_cell_measurement_reflns_used 352
_cell_measurement_temperature 173(2)
_cell_measurement_theta_max 25
_cell_measurement_theta_min 2
_cell_volume 1786.7(3)
_computing_cell_refinement 'Bruker SMART APEX3 v2016.1-0'
_computing_data_collection 'Bruker SMART APEX3 v2016.1-0'
_computing_data_reduction 'Bruker SMART APEX3 v2016.1-0'
_computing_molecular_graphics 'Ortep-3 for Windows (Farrugia, 2012)'
_computing_publication_material 'WinGX publication routines (Farrugia, 2012)'
_computing_structure_refinement 'SHELXL-2018/1 (Sheldrick, 2018)'
_computing_structure_solution 'SHELXT 2014/5 (Sheldrick, 2014)'
_diffrn_ambient_temperature 173(2)
_diffrn_measured_fraction_theta_full 0.993
_diffrn_measured_fraction_theta_max 0.993
_diffrn_measurement_device_type 'Bruker D8 Quest with CMOS'
_diffrn_measurement_method 'phi and omega scan'
_diffrn_radiation_type MoK\a
_diffrn_radiation_wavelength 0.71073
_diffrn_reflns_av_R_equivalents 0.0597
_diffrn_reflns_av_unetI/netI 0.0489
_diffrn_reflns_Laue_measured_fraction_full 0.993
_diffrn_reflns_Laue_measured_fraction_max 0.993
_diffrn_reflns_limit_h_max 11
_diffrn_reflns_limit_h_min -11
_diffrn_reflns_limit_k_max 11
_diffrn_reflns_limit_k_min -11
_diffrn_reflns_limit_l_max 17
_diffrn_reflns_limit_l_min -22
_diffrn_reflns_number 17833
_diffrn_reflns_point_group_measured_fraction_full 0.993
_diffrn_reflns_point_group_measured_fraction_max 0.993
_diffrn_reflns_theta_full 25.067
_diffrn_reflns_theta_max 25.067
_diffrn_reflns_theta_min 2.346
_exptl_absorpt_coefficient_mu 0.243
_exptl_absorpt_correction_T_max 0.745
_exptl_absorpt_correction_T_min 0.566
_exptl_absorpt_correction_type multi-scan
_exptl_absorpt_process_details SADABS
_exptl_crystal_colour colorless
_exptl_crystal_density_diffrn 1.192
_exptl_crystal_description block
_exptl_crystal_F_000 680
_exptl_crystal_size_max 0.350
_exptl_crystal_size_mid 0.320
_exptl_crystal_size_min 0.280
_refine_diff_density_max 0.252
_refine_diff_density_min -0.293
_refine_diff_density_rms 0.053
_refine_ls_extinction_method none
_refine_ls_goodness_of_fit_ref 1.054
_refine_ls_hydrogen_treatment mixed
_refine_ls_matrix_type full
_refine_ls_number_parameters 204
_refine_ls_number_reflns 3157
_refine_ls_number_restraints 0
_refine_ls_restrained_S_all 1.054
_refine_ls_R_factor_all 0.0449
_refine_ls_R_factor_gt 0.0372
_refine_ls_shift/su_max 0.000
_refine_ls_shift/su_mean 0.000
_refine_ls_structure_factor_coef Fsqd
_refine_ls_weighting_details 'w=1/[\s^2^(Fo^2^)+(0.0427P)^2^+0.7202P] where P=(Fo^2^+2Fc^2^)/3'
_refine_ls_weighting_scheme calc
_refine_ls_wR_factor_gt 0.0948
_refine_ls_wR_factor_ref 0.1000
_reflns_Friedel_coverage 0.000
_reflns_number_gt 2713
_reflns_number_total 3157
_reflns_threshold_expression 'I > 2\s(I)'
_cod_data_source_file cs8b02405_si_005.cif
_cod_data_source_block shelx
_cod_original_sg_symbol_H-M 'P 21/n'
_cod_database_code 4515739
_shelx_shelxl_version_number 2018/1
_shelx_space_group_comment
;
The symmetry employed for this shelxl refinement is uniquely defined
by the following loop, which should always be used as a source of
symmetry information in preference to the above space-group names.
They are only intended as comments.
;
_shelx_estimated_absorpt_t_min 0.920
_shelx_estimated_absorpt_t_max 0.935

loop_
_space_group_symop_operation_xyz
'x, y, z'
'-x+1/2, y+1/2, -z+1/2'
'-x, -y, -z'
'x-1/2, -y-1/2, z-1/2'

loop_
_atom_site_label
_atom_site_type_symbol
_atom_site_fract_x
_atom_site_fract_y
_atom_site_fract_z
_atom_site_U_iso_or_equiv
_atom_site_adp_type
_atom_site_occupancy
_atom_site_site_symmetry_order
_atom_site_calc_flag
_atom_site_refinement_flags_posn
_atom_site_refinement_flags_adp
Si1 Si 0.55243(5) 0.21765(5) 0.23678(2) 0.02736(15) Uani 1 1 d . .
S1 S 0.41041(6) 0.40554(5) 0.13397(3) 0.04200(17) Uani 1 1 d . .
C1 C 0.47780(19) 0.39403(18) 0.22304(9) 0.0317(4) Uani 1 1 d . .
H1A H 0.403673 0.410530 0.257686 0.038 Uiso 1 1 calc R U
H1B H 0.549779 0.464406 0.230451 0.038 Uiso 1 1 calc R U
C2 C 0.38904(17) 0.58325(17) 0.11868(9) 0.0269(4) Uani 1 1 d . .
C3 C 0.36744(17) 0.62432(18) 0.04860(9) 0.0291(4) Uani 1 1 d . .
H3 H 0.365060 0.557563 0.011824 0.035 Uiso 1 1 calc R U
C4 C 0.34944(17) 0.76142(18) 0.03208(10) 0.0315(4) Uani 1 1 d . .
H4 H 0.333879 0.787352 -0.015973 0.038 Uiso 1 1 calc R U
C5 C 0.35367(18) 0.86244(19) 0.08459(10) 0.0345(4) Uani 1 1 d . .
C6 C 0.37510(18) 0.82014(19) 0.15411(10) 0.0346(4) Uani 1 1 d . .
H6 H 0.378125 0.887185 0.190738 0.041 Uiso 1 1 calc R U
C7 C 0.39226(18) 0.68308(18) 0.17193(9) 0.0295(4) Uani 1 1 d . .
H7 H 0.406152 0.657221 0.220133 0.035 Uiso 1 1 calc R U
C8 C 0.3368(3) 1.0122(2) 0.06553(13) 0.0539(6) Uani 1 1 d . .
H8A H 0.297247 1.061563 0.105824 0.081 Uiso 1 1 calc R U
H8B H 0.275701 1.020551 0.024145 0.081 Uiso 1 1 calc R U
H8C H 0.426657 1.051445 0.054251 0.081 Uiso 1 1 calc R U
C9 C 0.71051(19) 0.19499(18) 0.18296(9) 0.0304(4) Uani 1 1 d . .
C10 C 0.7415(2) 0.06793(19) 0.15202(9) 0.0352(4) Uani 1 1 d . .
H10 H 0.677381 -0.005179 0.155263 0.042 Uiso 1 1 calc R U
C11 C 0.8638(2) 0.0472(2) 0.11689(10) 0.0437(5) Uani 1 1 d . .
H11 H 0.883263 -0.039527 0.096269 0.052 Uiso 1 1 calc R U
C12 C 0.9576(2) 0.1526(2) 0.11180(11) 0.0506(6) Uani 1 1 d . .
H12 H 1.041949 0.138132 0.087944 0.061 Uiso 1 1 calc R U
C13 C 0.9293(3) 0.2800(2) 0.14143(12) 0.0531(6) Uani 1 1 d . .
H13 H 0.993789 0.352651 0.137702 0.064 Uiso 1 1 calc R U
C14 C 0.8071(2) 0.3004(2) 0.17626(11) 0.0435(5) Uani 1 1 d . .
H14 H 0.787988 0.387874 0.196142 0.052 Uiso 1 1 calc R U
C15 C 0.59438(17) 0.19263(16) 0.33254(9) 0.0239(4) Uani 1 1 d . .
C16 C 0.48932(17) 0.17540(18) 0.38214(9) 0.0292(4) Uani 1 1 d . .
H16 H 0.396561 0.173497 0.366219 0.035 Uiso 1 1 calc R U
C17 C 0.51801(18) 0.16116(19) 0.45362(10) 0.0332(4) Uani 1 1 d . .
H17 H 0.445375 0.148804 0.486386 0.040 Uiso 1 1 calc R U
C18 C 0.65275(19) 0.16487(19) 0.47769(9) 0.0336(4) Uani 1 1 d . .
H18 H 0.672492 0.155817 0.526991 0.040 Uiso 1 1 calc R U
C19 C 0.75808(18) 0.18171(19) 0.43005(10) 0.0324(4) Uani 1 1 d . .
H19 H 0.850474 0.184453 0.446508 0.039 Uiso 1 1 calc R U
C20 C 0.72925(17) 0.19465(17) 0.35811(9) 0.0277(4) Uani 1 1 d . .
H20 H 0.802633 0.205082 0.325618 0.033 Uiso 1 1 calc R U
H1 H 0.4533(19) 0.1198(19) 0.2201(10) 0.034(5) Uiso 1 1 d . .

loop_
_atom_site_aniso_label
_atom_site_aniso_U_11
_atom_site_aniso_U_22
_atom_site_aniso_U_33
_atom_site_aniso_U_23
_atom_site_aniso_U_13
_atom_site_aniso_U_12
Si1 0.0344(3) 0.0240(3) 0.0236(3) 0.00027(18) -0.00434(19) 0.00032(19)
S1 0.0636(4) 0.0270(3) 0.0350(3) -0.00122(19) -0.0237(2) 0.0035(2)
C1 0.0382(10) 0.0310(10) 0.0258(9) 0.0003(7) -0.0067(7) 0.0048(8)
C2 0.0238(9) 0.0274(9) 0.0294(9) 0.0013(7) -0.0065(7) 0.0005(7)
C3 0.0241(9) 0.0345(10) 0.0287(9) -0.0014(7) -0.0047(7) 0.0008(7)
C4 0.0268(9) 0.0366(10) 0.0309(10) 0.0080(8) -0.0060(7) -0.0012(8)
C5 0.0302(10) 0.0294(10) 0.0437(11) 0.0051(8) -0.0076(8) -0.0009(8)
C6 0.0339(10) 0.0304(10) 0.0394(11) -0.0059(8) -0.0082(8) 0.0011(8)
C7 0.0298(9) 0.0321(10) 0.0265(9) 0.0003(7) -0.0063(7) 0.0006(7)
C8 0.0668(15) 0.0331(12) 0.0614(15) 0.0072(10) -0.0160(12) 0.0036(10)
C9 0.0436(10) 0.0286(9) 0.0189(8) 0.0038(7) -0.0010(7) 0.0044(8)
C10 0.0469(11) 0.0311(10) 0.0276(9) 0.0051(7) -0.0008(8) 0.0069(8)
C11 0.0609(13) 0.0375(11) 0.0329(11) 0.0076(8) 0.0068(9) 0.0186(10)
C12 0.0528(13) 0.0589(14) 0.0405(12) 0.0144(10) 0.0173(10) 0.0135(11)
C13 0.0600(14) 0.0537(14) 0.0458(13) 0.0073(10) 0.0179(11) -0.0108(11)
C14 0.0595(13) 0.0352(11) 0.0361(11) 0.0004(8) 0.0118(9) -0.0034(9)
C15 0.0279(9) 0.0181(8) 0.0256(9) 0.0012(6) -0.0009(7) 0.0013(7)
C16 0.0229(9) 0.0324(9) 0.0321(9) 0.0028(7) -0.0024(7) 0.0006(7)
C17 0.0287(9) 0.0402(11) 0.0308(10) 0.0065(8) 0.0047(7) 0.0019(8)
C18 0.0354(10) 0.0412(11) 0.0240(9) 0.0049(7) -0.0032(7) 0.0079(8)
C19 0.0240(9) 0.0404(10) 0.0327(10) 0.0010(8) -0.0057(7) 0.0056(8)
C20 0.0241(9) 0.0295(9) 0.0297(9) 0.0022(7) 0.0028(7) 0.0030(7)

loop_
_atom_type_symbol
_atom_type_description
_atom_type_scat_dispersion_real
_atom_type_scat_dispersion_imag
_atom_type_scat_source
C C 0.0033 0.0016 'International Tables Vol C Tables 4.2.6.8 and 6.1.1.4'
H H 0.0000 0.0000 'International Tables Vol C Tables 4.2.6.8 and 6.1.1.4'
Si Si 0.0817 0.0704 'International Tables Vol C Tables 4.2.6.8 and 6.1.1.4'
S S 0.1246 0.1234 'International Tables Vol C Tables 4.2.6.8 and 6.1.1.4'

loop_
_geom_angle_atom_site_label_1
_geom_angle_atom_site_label_2
_geom_angle_atom_site_label_3
_geom_angle
C15 Si1 C9 109.56(8)
C15 Si1 C1 109.51(7)
C9 Si1 C1 110.70(8)
C15 Si1 H1 106.0(8)
C9 Si1 H1 111.8(7)
C1 Si1 H1 109.2(8)
C2 S1 C1 104.74(8)
S1 C1 Si1 108.81(9)
S1 C1 H1A 109.9
Si1 C1 H1A 109.9
S1 C1 H1B 109.9
Si1 C1 H1B 109.9
H1A C1 H1B 108.3
C3 C2 C7 118.79(16)
C3 C2 S1 116.90(13)
C7 C2 S1 124.31(14)
C4 C3 C2 120.57(16)
C4 C3 H3 119.7
C2 C3 H3 119.7
C3 C4 C5 121.31(17)
C3 C4 H4 119.3
C5 C4 H4 119.3
C6 C5 C4 117.52(17)
C6 C5 C8 121.77(18)
C4 C5 C8 120.71(18)
C5 C6 C7 122.12(17)
C5 C6 H6 118.9
C7 C6 H6 118.9
C6 C7 C2 119.69(17)
C6 C7 H7 120.2
C2 C7 H7 120.2
C5 C8 H8A 109.5
C5 C8 H8B 109.5
H8A C8 H8B 109.5
C5 C8 H8C 109.5
H8A C8 H8C 109.5
H8B C8 H8C 109.5
C14 C9 C10 117.61(18)
C14 C9 Si1 121.42(14)
C10 C9 Si1 120.81(14)
C11 C10 C9 121.13(19)
C11 C10 H10 119.4
C9 C10 H10 119.4
C12 C11 C10 119.93(19)
C12 C11 H11 120.0
C10 C11 H11 120.0
C11 C12 C13 120.2(2)
C11 C12 H12 119.9
C13 C12 H12 119.9
C14 C13 C12 119.7(2)
C14 C13 H13 120.2
C12 C13 H13 120.2
C13 C14 C9 121.39(19)
C13 C14 H14 119.3
C9 C14 H14 119.3
C20 C15 C16 117.57(15)
C20 C15 Si1 122.06(13)
C16 C15 Si1 120.34(13)
C17 C16 C15 121.25(16)
C17 C16 H16 119.4
C15 C16 H16 119.4
C16 C17 C18 120.02(16)
C16 C17 H17 120.0
C18 C17 H17 120.0
C19 C18 C17 119.93(16)
C19 C18 H18 120.0
C17 C18 H18 120.0
C18 C19 C20 120.02(16)
C18 C19 H19 120.0
C20 C19 H19 120.0
C19 C20 C15 121.21(15)
C19 C20 H20 119.4
C15 C20 H20 119.4

loop_
_geom_bond_atom_site_label_1
_geom_bond_atom_site_label_2
_geom_bond_distance
Si1 C15 1.8607(17)
Si1 C9 1.8632(19)
Si1 C1 1.8834(18)
Si1 H1 1.391(19)
S1 C2 1.7677(18)
S1 C1 1.7987(18)
C1 H1A 0.9900
C1 H1B 0.9900
C2 C3 1.392(2)
C2 C7 1.397(2)
C3 C4 1.383(3)
C3 H3 0.9500
C4 C5 1.395(3)
C4 H4 0.9500
C5 C6 1.386(3)
C5 C8 1.511(3)
C6 C7 1.387(3)
C6 H6 0.9500
C7 H7 0.9500
C8 H8A 0.9800
C8 H8B 0.9800
C8 H8C 0.9800
C9 C14 1.399(3)
C9 C10 1.402(3)
C10 C11 1.382(3)
C10 H10 0.9500
C11 C12 1.379(3)
C11 H11 0.9500
C12 C13 1.389(3)
C12 H12 0.9500
C13 C14 1.378(3)
C13 H13 0.9500
C14 H14 0.9500
C15 C20 1.396(2)
C15 C16 1.401(2)
C16 C17 1.379(3)
C16 H16 0.9500
C17 C18 1.386(3)
C17 H17 0.9500
C18 C19 1.378(3)
C18 H18 0.9500
C19 C20 1.386(2)
C19 H19 0.9500
C20 H20 0.9500
